data_4083637
loop_
_publ_author_name
'Sun, Wen-Hua'
'Hao, Peng'
'Zhang, Shu'
'Shi, Qisong'
'Zuo, Weiwei'
'Tang, Xiubo'
'Lu, Xiaoming'

_publ_section_title
;
 Iron(II) and Cobalt(II) 2-(Benzimidazolyl)-6-(1-(arylimino)ethyl)pyridyl
 Complexes as Catalysts for Ethylene Oligomerization and Polymerization
;
_journal_issue 10
_journal_name_full Organometallics
_journal_page_first 2720
_journal_paper_doi 10.1021/om0700819
_journal_volume 26
_journal_year 2007
_chemical_formula_sum 'C16 H15 Cl2 Co N3 O2'
_chemical_formula_weight 411.14
_chemical_name_systematic
;
[2-carboethoxy-6-(1-methyl-2-benzoimidazolyl)pyridine]dichlorocobalt
;
_space_group_IT_number 2
_symmetry_cell_setting triclinic
_symmetry_space_group_name_Hall '-P 1'
_symmetry_space_group_name_H-M 'P -1'
_atom_sites_solution_hydrogens geom
_atom_sites_solution_primary direct
_atom_sites_solution_secondary difmap
_audit_creation_method SHELXL-97
_cell_angle_alpha 92.052(2)
_cell_angle_beta 93.674(2)
_cell_angle_gamma 99.584(2)
_cell_formula_units_Z 2
_cell_length_a 7.7749(3)
_cell_length_b 8.3615(2)
_cell_length_c 13.3453(4)
_cell_measurement_reflns_used 714
_cell_measurement_temperature 293(2)
_cell_measurement_theta_max 28.32
_cell_measurement_theta_min 2.47
_cell_volume 852.76(5)
_computing_cell_refinement 'Siemens SMART & SAINT'
_computing_data_collection 'Siemens SMART'
_computing_data_reduction 'Siemens XPREP'
_computing_molecular_graphics 'Bruker SHELXTL'
_computing_publication_material 'Bruker SHELXTL'
_computing_structure_refinement 'Siemens SHELXTL'
_computing_structure_solution 'Siemens SHELXTL'
_diffrn_ambient_temperature 293(2)
_diffrn_measured_fraction_theta_full 0.987
_diffrn_measured_fraction_theta_max 0.987
_diffrn_measurement_device_type 'Bruker P4'
_diffrn_measurement_method '\w scans'
_diffrn_radiation_monochromator graphite
_diffrn_radiation_source 'fine-focus sealed tube'
_diffrn_radiation_type MoK\a
_diffrn_radiation_wavelength 0.71073
_diffrn_reflns_av_R_equivalents 0.0298
_diffrn_reflns_av_sigmaI/netI 0.0466
_diffrn_reflns_limit_h_max 10
_diffrn_reflns_limit_h_min -10
_diffrn_reflns_limit_k_max 11
_diffrn_reflns_limit_k_min -11
_diffrn_reflns_limit_l_max 17
_diffrn_reflns_limit_l_min -17
_diffrn_reflns_number 11290
_diffrn_reflns_theta_full 28.32
_diffrn_reflns_theta_max 28.32
_diffrn_reflns_theta_min 2.47
_diffrn_standards_decay_% none
_diffrn_standards_interval_count none
_diffrn_standards_interval_time none
_diffrn_standards_number none
_exptl_absorpt_coefficient_mu 1.333
_exptl_absorpt_correction_T_max 0.8354
_exptl_absorpt_correction_T_min 0.6527
_exptl_absorpt_correction_type empirical
_exptl_absorpt_process_details 'SADABS (Sheldrick, 1996)'
_exptl_crystal_colour green
_exptl_crystal_density_diffrn 1.601
_exptl_crystal_density_method 'not measured'
_exptl_crystal_description block
_exptl_crystal_F_000 418
_exptl_crystal_size_max 0.35
_exptl_crystal_size_mid 0.25
_exptl_crystal_size_min 0.14
_refine_diff_density_max 0.442
_refine_diff_density_min -0.281
_refine_diff_density_rms 0.057
_refine_ls_extinction_method none
_refine_ls_goodness_of_fit_ref 1.029
_refine_ls_hydrogen_treatment constr
_refine_ls_matrix_type full
_refine_ls_number_parameters 217
_refine_ls_number_reflns 4193
_refine_ls_number_restraints 0
_refine_ls_restrained_S_all 1.029
_refine_ls_R_factor_gt 0.0367
_refine_ls_shift/su_max 0.001
_refine_ls_shift/su_mean 0.000
_refine_ls_structure_factor_coef Fsqd
_refine_ls_weighting_details 'calc w=1/[\s^2^(Fo^2^)+(0.0497P)^2^+0.0000P] where P=(Fo^2^+2Fc^2^)/3'
_refine_ls_weighting_scheme calc
_refine_ls_wR_factor_gt 0.0927
_refine_ls_wR_factor_ref 0.1008
_reflns_number_gt 2636
_reflns_number_total 4193
_reflns_threshold_expression >2sigma(I)
_cod_data_source_file om0700819si20070128_084704.cif
_cod_data_source_block 5b
_cod_depositor_comments
;
The following automatic conversions were performed:

'_symmetry_cell_setting' value 'Triclinic' changed to 'triclinic'
according to
/usr/data/users/saulius/automatic-downloads/retrospective/ACS/lib/dictionaries/cif_core.dic
dictionary named 'cif_core.dic' version 2.4.2 from 2011-04-26.

Automatic conversion script
Id: cif_fix_values 2281 2013-09-26 08:29:07Z andrius 
;
_cod_original_sg_symbol_H-M P-1
_cod_database_code 4083637
_refine_ls_r_factor_ref 0.0675

loop_
_symmetry_equiv_pos_as_xyz
'x, y, z'
'-x, -y, -z'

loop_
_atom_site_label
_atom_site_type_symbol
_atom_site_fract_x
_atom_site_fract_y
_atom_site_fract_z
_atom_site_U_iso_or_equiv
_atom_site_adp_type
_atom_site_occupancy
_atom_site_symmetry_multiplicity
_atom_site_calc_flag
_atom_site_refinement_flags
Co1 Co 0.51124(4) 0.76726(4) 0.76121(2) 0.04471(13) Uani 1 1 d .
Cl2 Cl 0.36260(10) 0.55981(8) 0.83844(5) 0.0594(2) Uani 1 1 d .
Cl1 Cl 0.73781(10) 0.69580(9) 0.67876(5) 0.0637(2) Uani 1 1 d .
N2 N 0.4727(3) 0.9866(2) 0.70023(14) 0.0419(5) Uani 1 1 d .
N3 N 0.7345(3) 1.1948(2) 0.91842(14) 0.0433(5) Uani 1 1 d .
N1 N 0.6209(3) 0.9364(2) 0.87348(14) 0.0434(5) Uani 1 1 d .
C7 C 0.6396(3) 1.0892(3) 0.84645(17) 0.0414(6) Uani 1 1 d .
O2 O 0.1914(2) 0.8381(2) 0.48905(13) 0.0599(5) Uani 1 1 d .
C1 C 0.7052(3) 0.9398(3) 0.96804(17) 0.0401(5) Uani 1 1 d .
O1 O 0.3074(3) 0.7084(2) 0.61375(14) 0.0655(5) Uani 1 1 d .
C8 C 0.5547(3) 1.1241(3) 0.74962(17) 0.0406(5) Uani 1 1 d .
C12 C 0.3809(3) 0.9942(3) 0.61299(18) 0.0461(6) Uani 1 1 d .
C6 C 0.7772(3) 1.1006(3) 0.99694(18) 0.0444(6) Uani 1 1 d .
C9 C 0.5489(3) 1.2744(3) 0.70958(19) 0.0505(6) Uani 1 1 d .
H9A H 0.6063 1.3693 0.7436 0.061 Uiso 1 1 calc R
C13 C 0.2898(3) 0.8316(3) 0.57294(18) 0.0466(6) Uani 1 1 d .
C10 C 0.4553(4) 1.2803(3) 0.6176(2) 0.0549(7) Uani 1 1 d .
H10A H 0.4513 1.3798 0.5893 0.066 Uiso 1 1 calc R
C11 C 0.3689(3) 1.1395(3) 0.56832(19) 0.0487(6) Uani 1 1 d .
H11A H 0.3047 1.1417 0.5073 0.058 Uiso 1 1 calc R
C2 C 0.7209(3) 0.8146(3) 1.03149(18) 0.0490(6) Uani 1 1 d .
H2A H 0.6708 0.7078 1.0133 0.059 Uiso 1 1 calc R
C4 C 0.8915(3) 1.0154(4) 1.1502(2) 0.0556(7) Uani 1 1 d .
H4A H 0.9562 1.0378 1.2117 0.067 Uiso 1 1 calc R
C5 C 0.8734(3) 1.1403(3) 1.08813(19) 0.0515(6) Uani 1 1 d .
H5A H 0.9237 1.2470 1.1066 0.062 Uiso 1 1 calc R
C16 C 0.7850(4) 1.3705(3) 0.9172(2) 0.0629(8) Uani 1 1 d .
H16A H 0.7401 1.4080 0.8552 0.094 Uiso 1 1 calc R
H16B H 0.9103 1.3984 0.9228 0.094 Uiso 1 1 calc R
H16C H 0.7380 1.4208 0.9726 0.094 Uiso 1 1 calc R
C3 C 0.8141(3) 0.8552(3) 1.12267(19) 0.0530(7) Uani 1 1 d .
H3A H 0.8259 0.7740 1.1672 0.064 Uiso 1 1 calc R
C14 C 0.0869(4) 0.6846(4) 0.4500(2) 0.0669(8) Uani 1 1 d .
H14A H -0.0019 0.6468 0.4956 0.080 Uiso 1 1 calc R
H14B H 0.1607 0.6026 0.4429 0.080 Uiso 1 1 calc R
C15 C 0.0035(4) 0.7136(5) 0.3503(2) 0.0813(10) Uani 1 1 d .
H15A H -0.0665 0.6145 0.3227 0.122 Uiso 1 1 calc R
H15B H 0.0924 0.7504 0.3058 0.122 Uiso 1 1 calc R
H15C H -0.0693 0.7947 0.3582 0.122 Uiso 1 1 calc R

loop_
_atom_site_aniso_label
_atom_site_aniso_U_11
_atom_site_aniso_U_22
_atom_site_aniso_U_33
_atom_site_aniso_U_23
_atom_site_aniso_U_13
_atom_site_aniso_U_12
Co1 0.0642(2) 0.0283(2) 0.0416(2) 0.00346(14) 0.00391(16) 0.00702(16)
Cl2 0.0796(5) 0.0381(4) 0.0603(4) 0.0085(3) 0.0177(4) 0.0035(3)
Cl1 0.0752(5) 0.0524(4) 0.0663(4) -0.0001(4) 0.0181(4) 0.0142(4)
N2 0.0532(12) 0.0365(12) 0.0372(10) 0.0026(9) 0.0071(9) 0.0096(9)
N3 0.0546(12) 0.0307(11) 0.0442(11) -0.0006(9) 0.0072(9) 0.0054(9)
N1 0.0580(13) 0.0316(11) 0.0407(11) 0.0010(9) 0.0056(9) 0.0071(9)
C7 0.0515(14) 0.0322(13) 0.0424(13) 0.0015(11) 0.0116(11) 0.0095(11)
O2 0.0702(12) 0.0565(12) 0.0492(10) 0.0067(9) -0.0114(9) 0.0052(10)
C1 0.0452(13) 0.0350(13) 0.0405(13) 0.0012(11) 0.0051(10) 0.0068(11)
O1 0.0897(14) 0.0425(11) 0.0583(12) 0.0077(10) -0.0149(11) 0.0004(10)
C8 0.0510(14) 0.0333(13) 0.0392(13) 0.0020(10) 0.0098(11) 0.0096(11)
C12 0.0545(15) 0.0437(15) 0.0431(14) 0.0055(12) 0.0097(12) 0.0142(12)
C6 0.0484(14) 0.0398(15) 0.0451(14) 0.0004(11) 0.0077(11) 0.0062(11)
C9 0.0649(16) 0.0339(14) 0.0551(16) 0.0028(12) 0.0090(13) 0.0129(12)
C13 0.0575(16) 0.0436(16) 0.0389(13) 0.0068(12) 0.0016(11) 0.0088(12)
C10 0.0750(19) 0.0396(16) 0.0553(16) 0.0123(13) 0.0098(14) 0.0205(14)
C11 0.0628(16) 0.0465(16) 0.0406(13) 0.0092(12) 0.0069(12) 0.0180(13)
C2 0.0563(15) 0.0387(15) 0.0513(15) 0.0054(12) 0.0048(12) 0.0047(12)
C4 0.0509(15) 0.066(2) 0.0491(15) 0.0026(14) -0.0006(12) 0.0084(14)
C5 0.0557(16) 0.0434(16) 0.0520(15) -0.0057(12) 0.0023(12) 0.0005(12)
C16 0.097(2) 0.0347(15) 0.0526(16) -0.0034(13) 0.0001(15) 0.0015(15)
C3 0.0585(16) 0.0548(18) 0.0464(15) 0.0093(13) 0.0017(13) 0.0108(14)
C14 0.0653(19) 0.068(2) 0.0588(18) -0.0033(15) -0.0094(15) -0.0055(16)
C15 0.0574(18) 0.119(3) 0.0614(19) -0.005(2) -0.0082(15) 0.0049(18)

loop_
_atom_type_symbol
_atom_type_description
_atom_type_scat_dispersion_real
_atom_type_scat_dispersion_imag
_atom_type_scat_source
C C 0.0033 0.0016 'International Tables Vol C Tables 4.2.6.8 and 6.1.1.4'
H H 0.0000 0.0000 'International Tables Vol C Tables 4.2.6.8 and 6.1.1.4'
N N 0.0061 0.0033 'International Tables Vol C Tables 4.2.6.8 and 6.1.1.4'
O O 0.0106 0.0060 'International Tables Vol C Tables 4.2.6.8 and 6.1.1.4'
Cl Cl 0.1484 0.1585 'International Tables Vol C Tables 4.2.6.8 and 6.1.1.4'
Co Co 0.3494 0.9721 'International Tables Vol C Tables 4.2.6.8 and 6.1.1.4'

loop_
_geom_angle_atom_site_label_1
_geom_angle_atom_site_label_2
_geom_angle_atom_site_label_3
_geom_angle
N1 Co1 N2 77.36(8)
N1 Co1 Cl2 106.08(6)
N2 Co1 Cl2 139.55(6)
N1 Co1 Cl1 106.55(6)
N2 Co1 Cl1 104.18(6)
Cl2 Co1 Cl1 112.79(3)
C12 N2 C8 119.9(2)
C12 N2 Co1 122.94(17)
C8 N2 Co1 117.05(15)
C7 N3 C6 106.10(19)
C7 N3 C16 129.1(2)
C6 N3 C16 124.8(2)
C7 N1 C1 106.4(2)
C7 N1 Co1 114.37(16)
C1 N1 Co1 138.52(16)
N1 C7 N3 112.2(2)
N1 C7 C8 118.6(2)
N3 C7 C8 129.2(2)
C13 O2 C14 116.0(2)
N1 C1 C2 130.1(2)
N1 C1 C6 108.7(2)
C2 C1 C6 121.1(2)
N2 C8 C9 120.7(2)
N2 C8 C7 111.1(2)
C9 C8 C7 128.1(2)
N2 C12 C11 122.7(2)
N2 C12 C13 112.3(2)
C11 C12 C13 124.9(2)
C5 C6 N3 131.9(2)
C5 C6 C1 121.4(2)
N3 C6 C1 106.6(2)
C8 C9 C10 118.8(2)
C8 C9 H9A 120.6
C10 C9 H9A 120.6
O1 C13 O2 124.7(2)
O1 C13 C12 122.3(2)
O2 C13 C12 113.0(2)
C11 C10 C9 120.3(2)
C11 C10 H10A 119.9
C9 C10 H10A 119.9
C10 C11 C12 117.6(2)
C10 C11 H11A 121.2
C12 C11 H11A 121.2
C3 C2 C1 117.1(2)
C3 C2 H2A 121.5
C1 C2 H2A 121.5
C5 C4 C3 121.2(2)
C5 C4 H4A 119.4
C3 C4 H4A 119.4
C4 C5 C6 117.3(2)
C4 C5 H5A 121.4
C6 C5 H5A 121.4
N3 C16 H16A 109.5
N3 C16 H16B 109.5
H16A C16 H16B 109.5
N3 C16 H16C 109.5
H16A C16 H16C 109.5
H16B C16 H16C 109.5
C2 C3 C4 121.8(2)
C2 C3 H3A 119.1
C4 C3 H3A 119.1
O2 C14 C15 107.6(3)
O2 C14 H14A 110.2
C15 C14 H14A 110.2
O2 C14 H14B 110.2
C15 C14 H14B 110.2
H14A C14 H14B 108.5
C14 C15 H15A 109.5
C14 C15 H15B 109.5
H15A C15 H15B 109.5
C14 C15 H15C 109.5
H15A C15 H15C 109.5
H15B C15 H15C 109.5

loop_
_geom_bond_atom_site_label_1
_geom_bond_atom_site_label_2
_geom_bond_distance
Co1 N1 2.0627(19)
Co1 N2 2.0912(19)
Co1 Cl2 2.2404(7)
Co1 Cl1 2.2854(8)
N2 C12 1.335(3)
N2 C8 1.346(3)
N3 C7 1.371(3)
N3 C6 1.389(3)
N3 C16 1.457(3)
N1 C7 1.327(3)
N1 C1 1.381(3)
C7 C8 1.474(3)
O2 C13 1.323(3)
O2 C14 1.460(3)
C1 C2 1.386(3)
C1 C6 1.398(3)
O1 C13 1.206(3)
C8 C9 1.389(3)
C12 C11 1.387(3)
C12 C13 1.488(4)
C6 C5 1.386(3)
C9 C10 1.393(4)
C9 H9A 0.9300
C10 C11 1.376(4)
C10 H10A 0.9300
C11 H11A 0.9300
C2 C3 1.377(3)
C2 H2A 0.9300
C4 C5 1.376(4)
C4 C3 1.400(4)
C4 H4A 0.9300
C5 H5A 0.9300
C16 H16A 0.9600
C16 H16B 0.9600
C16 H16C 0.9600
C3 H3A 0.9300
C14 C15 1.487(4)
C14 H14A 0.9700
C14 H14B 0.9700
C15 H15A 0.9600
C15 H15B 0.9600
C15 H15C 0.9600

loop_
_geom_torsion_atom_site_label_1
_geom_torsion_atom_site_label_2
_geom_torsion_atom_site_label_3
_geom_torsion_atom_site_label_4
_geom_torsion
N1 Co1 N2 C12 -174.2(2)
Cl2 Co1 N2 C12 -74.2(2)
Cl1 Co1 N2 C12 81.62(19)
N1 Co1 N2 C8 10.04(16)
Cl2 Co1 N2 C8 110.09(16)
Cl1 Co1 N2 C8 -94.10(16)
N2 Co1 N1 C7 -10.80(16)
Cl2 Co1 N1 C7 -149.12(15)
Cl1 Co1 N1 C7 90.46(16)
N2 Co1 N1 C1 -179.4(2)
Cl2 Co1 N1 C1 42.3(2)
Cl1 Co1 N1 C1 -78.2(2)
C1 N1 C7 N3 0.7(3)
Co1 N1 C7 N3 -171.48(14)
C1 N1 C7 C8 -177.12(19)
Co1 N1 C7 C8 10.7(3)
C6 N3 C7 N1 -0.5(3)
C16 N3 C7 N1 179.3(2)
C6 N3 C7 C8 177.0(2)
C16 N3 C7 C8 -3.2(4)
C7 N1 C1 C2 177.9(2)
Co1 N1 C1 C2 -12.9(4)
C7 N1 C1 C6 -0.6(3)
Co1 N1 C1 C6 168.63(18)
C12 N2 C8 C9 -1.7(3)
Co1 N2 C8 C9 174.19(17)
C12 N2 C8 C7 176.8(2)
Co1 N2 C8 C7 -7.3(2)
N1 C7 C8 N2 -2.3(3)
N3 C7 C8 N2 -179.7(2)
N1 C7 C8 C9 176.1(2)
N3 C7 C8 C9 -1.3(4)
C8 N2 C12 C11 1.7(4)
Co1 N2 C12 C11 -173.96(18)
C8 N2 C12 C13 -176.1(2)
Co1 N2 C12 C13 8.3(3)
C7 N3 C6 C5 178.7(3)
C16 N3 C6 C5 -1.1(4)
C7 N3 C6 C1 0.2(3)
C16 N3 C6 C1 -179.7(2)
N1 C1 C6 C5 -178.5(2)
C2 C1 C6 C5 2.8(4)
N1 C1 C6 N3 0.2(3)
C2 C1 C6 N3 -178.4(2)
N2 C8 C9 C10 0.5(4)
C7 C8 C9 C10 -177.7(2)
C14 O2 C13 O1 5.5(4)
C14 O2 C13 C12 -175.1(2)
N2 C12 C13 O1 -3.8(4)
C11 C12 C13 O1 178.5(2)
N2 C12 C13 O2 176.9(2)
C11 C12 C13 O2 -0.8(4)
C8 C9 C10 C11 0.8(4)
C9 C10 C11 C12 -0.8(4)
N2 C12 C11 C10 -0.4(4)
C13 C12 C11 C10 177.1(2)
N1 C1 C2 C3 -180.0(2)
C6 C1 C2 C3 -1.6(4)
C3 C4 C5 C6 -0.7(4)
N3 C6 C5 C4 180.0(3)
C1 C6 C5 C4 -1.6(4)
C1 C2 C3 C4 -0.7(4)
C5 C4 C3 C2 1.8(4)
C13 O2 C14 C15 -173.4(2)
